data_7054315
loop_
_publ_author_name
'Li, Shaobin'
'Ma, Huiyuan'
'Pang, Haijun'
'Zhang, Li'
'Zhang, Zhuanfang'

_publ_section_title
;
 A novel Cu12(pz)12loop-based coordination polymer templated by
 double-Keggin anions
;
_journal_issue 10
_journal_name_full 'New J. Chem.'
_journal_page_first 4963
_journal_paper_doi 10.1039/C4NJ00867G
_journal_volume 38
_journal_year 2014
_chemical_formula_sum 'C24 H32 Cu5 N12 O44 P W12'
_chemical_formula_weight 3747.35
_chemical_name_systematic
; 
 ? 
;
_space_group_IT_number 2
_symmetry_cell_setting triclinic
_symmetry_space_group_name_Hall '-P 1'
_symmetry_space_group_name_H-M 'P -1'
_atom_sites_solution_hydrogens geom
_atom_sites_solution_primary direct
_atom_sites_solution_secondary difmap
_audit_creation_method SHELXL-97
_cell_angle_alpha 61.610(2)
_cell_angle_beta 71.862(2)
_cell_angle_gamma 70.647(2)
_cell_formula_units_Z 1
_cell_length_a 11.8408(14)
_cell_length_b 12.4848(15)
_cell_length_c 12.5343(15)
_cell_measurement_reflns_used 4928
_cell_measurement_temperature 296(2)
_cell_measurement_theta_max 28.13
_cell_measurement_theta_min 2.38
_cell_volume 1511.4(3)
_computing_cell_refinement 'Bruker SMART'
_computing_data_collection 'Bruker SMART'
_computing_data_reduction 'Bruker SMART'
_computing_molecular_graphics 'Bruker SMART'
_computing_publication_material 'Bruker SMART'
_computing_structure_refinement 'SHELXL-97 (Sheldrick, 1997)'
_computing_structure_solution 'SHELXS-97 (Sheldrick, 1990)'
_diffrn_ambient_temperature 296(2)
_diffrn_measured_fraction_theta_full 0.990
_diffrn_measured_fraction_theta_max 0.990
_diffrn_measurement_device_type 'CCD area detector'
_diffrn_measurement_method 'phi and omega scans'
_diffrn_radiation_monochromator graphite
_diffrn_radiation_source 'fine-focus sealed tube'
_diffrn_radiation_type MoK\a
_diffrn_radiation_wavelength 0.71073
_diffrn_reflns_av_R_equivalents 0.0411
_diffrn_reflns_av_unetI/netI 0.0720
_diffrn_reflns_limit_h_max 14
_diffrn_reflns_limit_h_min -14
_diffrn_reflns_limit_k_max 14
_diffrn_reflns_limit_k_min -8
_diffrn_reflns_limit_l_max 15
_diffrn_reflns_limit_l_min -14
_diffrn_reflns_number 7819
_diffrn_reflns_theta_full 25.25
_diffrn_reflns_theta_max 25.25
_diffrn_reflns_theta_min 1.85
_exptl_absorpt_coefficient_mu 24.578
_exptl_absorpt_correction_T_max 0.002
_exptl_absorpt_correction_T_min 0.000
_exptl_absorpt_correction_type multi-scan
_exptl_absorpt_process_details '(SADABS; Sheldrick, 2003)'
_exptl_crystal_colour brown
_exptl_crystal_density_diffrn 4.108
_exptl_crystal_density_method 'not measured'
_exptl_crystal_description block
_exptl_crystal_F_000 1652.0
_exptl_crystal_size_max 0.36
_exptl_crystal_size_mid 0.32
_exptl_crystal_size_min 0.26
_refine_diff_density_max 3.665
_refine_diff_density_min -3.604
_refine_diff_density_rms 0.567
_refine_ls_extinction_method none
_refine_ls_goodness_of_fit_ref 1.177
_refine_ls_hydrogen_treatment constr
_refine_ls_matrix_type full
_refine_ls_number_parameters 440
_refine_ls_number_reflns 5416
_refine_ls_number_restraints 175
_refine_ls_restrained_S_all 1.159
_refine_ls_R_factor_all 0.0868
_refine_ls_R_factor_gt 0.0819
_refine_ls_shift/su_max 0.001
_refine_ls_shift/su_mean 0.000
_refine_ls_structure_factor_coef Fsqd
_refine_ls_weighting_details 'calc w=1/[\s^2^(Fo^2^)+(0.0745P)^2^+259.1577P] where P=(Fo^2^+2Fc^2^)/3'
_refine_ls_weighting_scheme calc
_refine_ls_wR_factor_gt 0.2190
_refine_ls_wR_factor_ref 0.2215
_reflns_number_gt 4990
_reflns_number_total 5472
_reflns_threshold_expression >2sigma(I)
_cod_data_source_file c4nj00867g3.cif
_cod_data_source_block compound1
_cod_depositor_comments
;
The following automatic conversions were performed:

'_symmetry_cell_setting' value 'Triclinic' changed to 'triclinic'
according to
/usr/data/users/saulius/crontab/automatic-downloads/rss-feeds/RSC/lib/dictionaries/cif_core.dic
dictionary named 'cif_core.dic' version 2.4.2 from 2011-04-26.

Automatic conversion script
Id: cif_fix_values 2281 2013-09-26 08:29:07Z andrius 

 Adding full bibliography for 7054315.cif.
;
_cod_original_sg_symbol_H-M P-1
_cod_database_code 7054315

loop_
_symmetry_equiv_pos_as_xyz
'x, y, z'
'-x, -y, -z'

loop_
_atom_site_label
_atom_site_type_symbol
_atom_site_fract_x
_atom_site_fract_y
_atom_site_fract_z
_atom_site_U_iso_or_equiv
_atom_site_adp_type
_atom_site_occupancy
_atom_site_symmetry_multiplicity
_atom_site_calc_flag
_atom_site_refinement_flags
P1 P 0.5000 0.5000 0.5000 0.0114(18) Uani 1 2 d SU
W1 W 0.69748(10) 0.44796(10) 0.69221(10) 0.0167(3) Uani 1 1 d U
W2 W 0.76945(9) 0.62021(10) 0.36739(10) 0.0156(3) Uani 1 1 d .
W3 W 0.57284(11) 0.66969(10) 0.17530(10) 0.0181(3) Uani 1 1 d .
W4 W 0.75009(10) 0.36539(11) 0.32291(10) 0.0195(3) Uani 1 1 d .
W5 W 0.67495(11) 0.19455(10) 0.64690(11) 0.0210(3) Uani 1 1 d .
W6 W 0.47981(11) 0.24773(10) 0.45266(10) 0.0186(3) Uani 1 1 d .
O1 O 0.686(3) 0.697(3) 0.231(3) 0.063(8) Uani 1 1 d U
O1W O 1.027(2) 1.104(2) 0.192(2) 0.030(5) Uani 1 1 d .
O2 O 0.790(3) 0.514(3) 0.533(3) 0.045(6) Uani 1 1 d U
O2W O 1.055(2) 0.842(2) 0.190(2) 0.040(6) Uani 1 1 d .
O3 O 0.816(3) 0.473(2) 0.340(2) 0.044(7) Uani 1 1 d .
O4 O 0.608(2) 0.756(2) 0.0182(19) 0.025(5) Uani 1 1 d U
O5 O 0.8978(19) 0.672(2) 0.302(2) 0.028(5) Uani 1 1 d U
O6 O 0.7936(19) 0.421(2) 0.7825(19) 0.026(5) Uani 1 1 d U
O7 O 0.744(2) 0.290(2) 0.680(2) 0.039(5) Uani 1 1 d U
O8 O 0.7581(19) 0.0512(19) 0.7161(18) 0.021(4) Uani 1 1 d U
O9 O 0.543(3) 0.208(3) 0.775(3) 0.052(7) Uani 1 1 d U
O10 O 0.574(3) 0.156(3) 0.582(3) 0.053(7) Uani 1 1 d U
O11 O 0.338(3) 0.263(3) 0.572(2) 0.044(6) Uani 1 1 d U
O12 O 0.471(2) 0.1320(19) 0.4265(19) 0.027(5) Uani 1 1 d .
O13 O 0.391(3) 0.387(3) 0.338(3) 0.045(6) Uani 1 1 d U
O14 O 0.629(3) 0.289(3) 0.343(3) 0.053(7) Uani 1 1 d U
O15 O 0.412(3) 0.448(3) 0.481(3) 0.002(3) Uiso 0.50 1 d P
O16 O 0.449(3) 0.588(3) 0.384(3) 0.002(3) Uiso 0.50 1 d P
O17 O 0.572(3) 0.380(3) 0.484(3) 0.002(3) Uiso 0.50 1 d P
O22 O 0.602(3) 0.529(3) 0.389(3) 0.002(3) Uiso 0.50 1 d P
O18 O 0.676(2) 0.512(2) 0.199(2) 0.042(6) Uani 1 1 d U
O19 O 0.444(2) 0.605(2) 0.194(2) 0.041(6) Uani 1 1 d U
O20 O 0.870(2) 0.303(2) 0.237(2) 0.027(5) Uani 1 1 d U
O21 O 0.771(3) 0.249(3) 0.484(3) 0.047(6) Uani 1 1 d U
Cu1 Cu 0.7532(4) 0.6124(5) 0.8630(4) 0.0399(11) Uani 1 1 d .
Cu2 Cu 0.9214(4) 0.9717(4) 0.2653(4) 0.0361(10) Uani 1 1 d .
Cu3 Cu 0.5000 1.0000 0.0000 0.0461(17) Uani 1 2 d S
C1 C 0.760(3) 0.849(3) 0.638(3) 0.028(7) Uani 1 1 d .
H1 H 0.6957 0.8857 0.6834 0.034 Uiso 1 1 calc R
C2 C 0.801(4) 0.922(3) 0.517(3) 0.036(8) Uani 1 1 d .
H2 H 0.7622 1.0053 0.4822 0.044 Uiso 1 1 calc R
C3 C 0.945(3) 0.758(3) 0.496(3) 0.028(7) Uani 1 1 d .
H3 H 1.0054 0.7221 0.4472 0.034 Uiso 1 1 calc R
C4 C 0.905(3) 0.680(3) 0.626(3) 0.035(8) Uani 1 1 d U
H4 H 0.9487 0.5986 0.6611 0.042 Uiso 1 1 calc R
C5 C 0.984(3) 0.443(3) 0.939(3) 0.020(6) Uani 1 1 d U
H5 H 0.9761 0.4038 0.8956 0.024 Uiso 1 1 calc R
C6 C 0.915(3) 0.600(3) 1.010(3) 0.029(7) Uani 1 1 d U
H6 H 0.8591 0.6707 1.0156 0.034 Uiso 1 1 calc R
C7 C 0.608(3) 0.432(3) 1.032(3) 0.019(6) Uani 1 1 d U
H7 H 0.6819 0.3814 1.0539 0.023 Uiso 1 1 calc R
C8 C 0.496(2) 0.615(3) 0.913(3) 0.021(6) Uani 1 1 d .
H8 H 0.4918 0.6953 0.8502 0.025 Uiso 1 1 calc R
C9 C 0.673(4) 1.021(4) 0.228(4) 0.050(10) Uani 1 1 d U
H9 H 0.6464 1.0307 0.3010 0.061 Uiso 1 1 calc R
C10 C 0.586(4) 1.024(4) 0.169(4) 0.040(8) Uani 1 1 d U
H10 H 0.5037 1.0408 0.2030 0.048 Uiso 1 1 calc R
C11 C 0.739(4) 0.972(4) 0.021(4) 0.046(9) Uani 1 1 d U
H11 H 0.7638 0.9487 -0.0439 0.055 Uiso 1 1 calc R
C12 C 0.822(4) 0.977(4) 0.076(4) 0.054(10) Uani 1 1 d U
H12 H 0.9037 0.9617 0.0409 0.064 Uiso 1 1 calc R
N1 N 0.809(3) 0.724(3) 0.694(3) 0.030(6) Uani 1 1 d U
N2 N 0.898(3) 0.872(2) 0.449(2) 0.028(6) Uani 1 1 d .
N3 N 0.892(2) 0.544(2) 0.950(2) 0.021(5) Uani 1 1 d .
N4 N 0.602(2) 0.550(2) 0.9461(19) 0.014(5) Uani 1 1 d U
N5 N 0.789(3) 1.004(3) 0.181(2) 0.027(6) Uani 1 1 d U
N6 N 0.617(2) 1.004(3) 0.069(3) 0.030(6) Uani 1 1 d U

loop_
_atom_site_aniso_label
_atom_site_aniso_U_11
_atom_site_aniso_U_22
_atom_site_aniso_U_33
_atom_site_aniso_U_23
_atom_site_aniso_U_13
_atom_site_aniso_U_12
P1 0.011(2) 0.011(2) 0.012(2) -0.0048(12) -0.0019(10) -0.0020(10)
W1 0.0125(6) 0.0193(6) 0.0200(6) -0.0111(5) -0.0082(4) 0.0040(4)
W2 0.0066(5) 0.0156(6) 0.0211(6) -0.0064(5) 0.0012(4) -0.0035(4)
W3 0.0217(6) 0.0146(6) 0.0106(5) -0.0031(4) 0.0008(4) -0.0019(5)
W4 0.0080(6) 0.0288(7) 0.0175(6) -0.0146(5) 0.0027(4) 0.0042(5)
W5 0.0152(6) 0.0115(6) 0.0255(6) -0.0014(5) -0.0077(5) 0.0040(4)
W6 0.0255(7) 0.0132(6) 0.0196(6) -0.0072(5) -0.0063(5) -0.0047(5)
O1 0.063(8) 0.063(8) 0.063(8) -0.026(3) -0.0118(18) -0.014(2)
O1W 0.021(12) 0.026(12) 0.036(13) -0.010(10) -0.007(10) 0.002(9)
O2 0.045(6) 0.045(6) 0.045(6) -0.019(3) -0.0081(15) -0.0095(17)
O2W 0.024(13) 0.047(16) 0.049(16) -0.024(13) 0.004(11) -0.013(11)
O3 0.063(19) 0.034(14) 0.047(16) -0.015(12) -0.040(14) 0.000(13)
O4 0.035(9) 0.024(8) 0.017(8) -0.013(6) -0.002(6) -0.006(7)
O5 0.018(8) 0.020(8) 0.034(8) -0.002(6) -0.006(7) -0.004(6)
O6 0.019(8) 0.036(9) 0.021(8) -0.014(7) -0.005(6) 0.001(7)
O7 0.039(5) 0.039(5) 0.040(5) -0.017(2) -0.0070(13) -0.0088(15)
O8 0.021(4) 0.021(4) 0.021(4) -0.009(2) -0.0039(13) -0.0045(13)
O9 0.052(7) 0.052(7) 0.052(7) -0.022(3) -0.0092(16) -0.0115(18)
O10 0.052(7) 0.053(7) 0.053(7) -0.022(3) -0.0098(16) -0.0118(18)
O11 0.044(6) 0.044(6) 0.043(6) -0.018(3) -0.0079(15) -0.0092(17)
O12 0.041(14) 0.016(11) 0.025(11) -0.014(9) -0.010(10) 0.001(9)
O13 0.045(6) 0.045(6) 0.045(6) -0.019(3) -0.0082(15) -0.0095(17)
O14 0.053(7) 0.053(7) 0.053(7) -0.022(3) -0.0100(16) -0.0118(18)
O18 0.042(6) 0.042(6) 0.042(6) -0.018(3) -0.0081(15) -0.0091(16)
O19 0.041(6) 0.041(6) 0.041(6) -0.017(3) -0.0073(15) -0.0090(16)
O20 0.027(5) 0.027(5) 0.027(5) -0.011(2) -0.0049(13) -0.0057(14)
O21 0.047(7) 0.047(7) 0.047(7) -0.019(3) -0.0088(16) -0.0104(17)
Cu1 0.023(2) 0.054(3) 0.033(2) -0.008(2) 0.0017(18) -0.020(2)
Cu2 0.027(2) 0.039(2) 0.029(2) -0.0067(18) -0.0056(17) -0.0021(18)
Cu3 0.029(3) 0.053(4) 0.046(4) -0.008(3) -0.018(3) -0.004(3)
C1 0.025(17) 0.030(18) 0.038(19) -0.019(15) -0.001(14) -0.012(14)
C2 0.05(2) 0.04(2) 0.037(19) -0.030(17) -0.007(17) -0.007(17)
C3 0.028(17) 0.031(19) 0.027(17) -0.020(14) 0.001(14) -0.003(14)
C4 0.035(8) 0.035(8) 0.035(8) -0.014(3) -0.0064(17) -0.0076(19)
C5 0.019(10) 0.024(10) 0.012(9) -0.006(7) -0.002(7) -0.002(7)
C6 0.029(7) 0.029(7) 0.029(7) -0.012(3) -0.0053(16) -0.0062(18)
C7 0.019(6) 0.019(6) 0.019(6) -0.008(3) -0.0035(14) -0.0041(16)
C8 0.011(14) 0.038(18) 0.021(15) -0.016(13) 0.002(11) -0.013(13)
C9 0.051(14) 0.050(13) 0.052(13) -0.028(9) -0.006(9) -0.007(9)
C10 0.040(8) 0.040(8) 0.040(8) -0.017(4) -0.0074(18) -0.009(2)
C11 0.046(9) 0.046(9) 0.046(9) -0.019(4) -0.0085(19) -0.010(2)
C12 0.053(10) 0.054(10) 0.053(10) -0.022(4) -0.010(2) -0.012(2)
N1 0.034(10) 0.029(10) 0.031(10) -0.010(7) -0.015(8) -0.007(7)
N2 0.033(16) 0.026(15) 0.027(14) 0.000(11) -0.020(12) -0.014(12)
N3 0.011(12) 0.033(15) 0.018(12) -0.007(11) -0.001(9) -0.013(10)
N4 0.014(8) 0.018(8) 0.010(8) -0.006(6) -0.003(6) -0.003(6)
N5 0.027(6) 0.027(6) 0.027(6) -0.011(3) -0.0052(14) -0.0059(16)
N6 0.019(9) 0.027(9) 0.032(10) -0.004(7) -0.002(7) -0.008(7)

loop_
_atom_type_symbol
_atom_type_description
_atom_type_scat_dispersion_real
_atom_type_scat_dispersion_imag
_atom_type_scat_source
C C 0.0033 0.0016 'International Tables Vol C Tables 4.2.6.8 and 6.1.1.4'
H H 0.0000 0.0000 'International Tables Vol C Tables 4.2.6.8 and 6.1.1.4'
N N 0.0061 0.0033 'International Tables Vol C Tables 4.2.6.8 and 6.1.1.4'
O O 0.0106 0.0060 'International Tables Vol C Tables 4.2.6.8 and 6.1.1.4'
P P 0.1023 0.0942 'International Tables Vol C Tables 4.2.6.8 and 6.1.1.4'
Cu Cu 0.3201 1.2651 'International Tables Vol C Tables 4.2.6.8 and 6.1.1.4'
W W -0.8490 6.8722 'International Tables Vol C Tables 4.2.6.8 and 6.1.1.4'

loop_
_geom_angle_atom_site_label_1
_geom_angle_atom_site_label_2
_geom_angle_atom_site_label_3
_geom_angle
_geom_angle_site_symmetry_1
_geom_angle_site_symmetry_3
O16 P1 O16 180.0(18) 2_666 .
O16 P1 O22 69.3(16) 2_666 2_666
O16 P1 O22 110.7(16) . 2_666
O16 P1 O22 110.7(16) 2_666 .
O16 P1 O22 69.3(16) . .
O22 P1 O22 180.000(5) 2_666 .
O16 P1 O15 111.8(16) 2_666 .
O16 P1 O15 68.2(16) . .
O22 P1 O15 70.0(16) 2_666 .
O22 P1 O15 110.0(16) . .
O16 P1 O15 68.2(16) 2_666 2_666
O16 P1 O15 111.8(16) . 2_666
O22 P1 O15 110.0(16) 2_666 2_666
O22 P1 O15 70.0(16) . 2_666
O15 P1 O15 180.0(18) . 2_666
O16 P1 O17 72.9(16) 2_666 .
O16 P1 O17 107.1(16) . .
O22 P1 O17 109.8(16) 2_666 .
O22 P1 O17 70.2(16) . .
O15 P1 O17 72.6(16) . .
O15 P1 O17 107.4(16) 2_666 .
O16 P1 O17 107.1(16) 2_666 2_666
O16 P1 O17 72.9(16) . 2_666
O22 P1 O17 70.2(16) 2_666 2_666
O22 P1 O17 109.8(16) . 2_666
O15 P1 O17 107.4(16) . 2_666
O15 P1 O17 72.6(16) 2_666 2_666
O17 P1 O17 180.000(5) . 2_666
O6 W1 O13 103.7(11) . 2_666
O6 W1 O2 101.8(11) . .
O13 W1 O2 87.1(12) 2_666 .
O6 W1 O19 104.2(11) . 2_666
O13 W1 O19 86.8(12) 2_666 2_666
O2 W1 O19 153.9(12) . 2_666
O6 W1 O7 100.1(11) . .
O13 W1 O7 156.2(11) 2_666 .
O2 W1 O7 88.1(11) . .
O19 W1 O7 87.4(11) 2_666 .
O6 W1 O15 160.1(10) . 2_666
O13 W1 O15 64.3(11) 2_666 2_666
O2 W1 O15 63.3(11) . 2_666
O19 W1 O15 91.3(11) 2_666 2_666
O7 W1 O15 92.8(10) . 2_666
O6 W1 O16 159.6(10) . 2_666
O13 W1 O16 91.3(11) 2_666 2_666
O2 W1 O16 92.5(11) . 2_666
O19 W1 O16 62.3(11) 2_666 2_666
O7 W1 O16 65.6(10) . 2_666
O15 W1 O16 40.2(10) 2_666 2_666
O5 W2 O11 104.8(11) . 2_666
O5 W2 O2 103.2(11) . .
O11 W2 O2 86.8(12) 2_666 .
O5 W2 O3 100.2(12) . .
O11 W2 O3 154.9(12) 2_666 .
O2 W2 O3 87.0(11) . .
O5 W2 O1 101.9(13) . .
O11 W2 O1 88.8(13) 2_666 .
O2 W2 O1 154.8(13) . .
O3 W2 O1 86.6(12) . .
O5 W2 O15 161.9(11) . 2_666
O11 W2 O15 64.7(11) 2_666 2_666
O2 W2 O15 62.9(11) . 2_666
O3 W2 O15 90.9(12) . 2_666
O1 W2 O15 92.9(12) . 2_666
O5 W2 O22 156.9(11) . .
O11 W2 O22 92.8(11) 2_666 .
O2 W2 O22 92.5(11) . .
O3 W2 O22 63.3(11) . .
O1 W2 O22 63.0(12) . .
O15 W2 O22 41.0(10) 2_666 .
O4 W3 O19 104.1(11) . .
O4 W3 O18 103.2(11) . .
O19 W3 O18 88.6(12) . .
O4 W3 O1 100.9(13) . .
O19 W3 O1 155.0(13) . .
O18 W3 O1 86.4(13) . .
O4 W3 O9 101.0(11) . 2_666
O19 W3 O9 88.0(12) . 2_666
O18 W3 O9 155.6(12) . 2_666
O1 W3 O9 86.5(14) . 2_666
O4 W3 O22 159.6(10) . .
O19 W3 O22 91.8(11) . .
O18 W3 O22 63.9(11) . .
O1 W3 O22 64.1(12) . .
O9 W3 O22 92.1(11) 2_666 .
O4 W3 O16 159.7(10) . .
O19 W3 O16 62.7(11) . .
O18 W3 O16 92.3(11) . .
O1 W3 O16 93.0(12) . .
O9 W3 O16 64.8(11) 2_666 .
O22 W3 O16 40.7(10) . .
O20 W4 O14 102.0(12) . .
O20 W4 O3 102.0(12) . .
O14 W4 O3 155.9(13) . .
O20 W4 O21 101.6(11) . .
O14 W4 O21 87.2(13) . .
O3 W4 O21 89.0(11) . .
O20 W4 O18 101.8(11) . .
O14 W4 O18 88.7(12) . .
O3 W4 O18 85.4(11) . .
O21 W4 O18 156.6(12) . .
O20 W4 O17 160.4(10) . .
O14 W4 O17 64.3(12) . .
O3 W4 O17 92.6(12) . .
O21 W4 O17 65.3(11) . .
O18 W4 O17 92.3(11) . .
O20 W4 O22 158.2(10) . .
O14 W4 O22 93.3(12) . .
O3 W4 O22 63.3(11) . .
O21 W4 O22 94.5(11) . .
O18 W4 O22 62.7(11) . .
O17 W4 O22 41.4(10) . .
O8 W5 O9 102.6(11) . .
O8 W5 O7 100.4(10) . .
O9 W5 O7 87.4(12) . .
O8 W5 O10 99.8(11) . .
O9 W5 O10 89.3(13) . .
O7 W5 O10 159.7(12) . .
O8 W5 O21 101.1(11) . .
O9 W5 O21 156.3(13) . .
O7 W5 O21 87.9(11) . .
O10 W5 O21 87.2(12) . .
O8 W5 O17 159.0(10) . .
O9 W5 O17 93.2(11) . .
O7 W5 O17 93.9(10) . .
O10 W5 O17 66.3(11) . .
O21 W5 O17 64.0(11) . .
O12 W6 O13 101.5(11) . .
O12 W6 O11 103.2(11) . .
O13 W6 O11 85.7(12) . .
O12 W6 O14 100.9(12) . .
O13 W6 O14 89.5(12) . .
O11 W6 O14 155.8(12) . .
O12 W6 O10 100.7(12) . .
O13 W6 O10 157.8(12) . .
O11 W6 O10 89.2(12) . .
O14 W6 O10 86.4(13) . .
O12 W6 O17 158.9(11) . .
O13 W6 O17 92.5(11) . .
O11 W6 O17 93.4(11) . .
O14 W6 O17 63.1(11) . .
O10 W6 O17 66.2(11) . .
O12 W6 O15 158.7(10) . .
O13 W6 O15 62.7(11) . .
O11 W6 O15 63.3(11) . .
O14 W6 O15 93.5(11) . .
O10 W6 O15 95.7(11) . .
O17 W6 O15 42.3(10) . .
W3 O1 W2 140.1(19) . .
W1 O2 W2 140.3(16) . .
W4 O3 W2 141.6(16) . .
W5 O7 W1 138.0(15) . .
W5 O9 W3 140.3(17) . 2_666
W5 O10 W6 135.9(17) . .
W2 O11 W6 140.8(15) 2_666 .
W1 O13 W6 141.4(16) 2_666 .
W4 O14 W6 139.7(17) . .
P1 O15 O16 55.5(14) . .
P1 O15 O22 54.9(14) . 2_666
O16 O15 O22 93(2) . 2_666
P1 O15 O17 54.1(14) . .
O16 O15 O17 88(2) . .
O22 O15 O17 89(2) 2_666 .
P1 O15 W1 125.9(16) . 2_666
O16 O15 W1 70.4(14) . 2_666
O22 O15 W1 134.6(19) 2_666 2_666
O17 O15 W1 130.1(18) . 2_666
P1 O15 W2 125.0(16) . 2_666
O16 O15 W2 135.3(19) . 2_666
O22 O15 W2 70.1(14) 2_666 2_666
O17 O15 W2 130.3(18) . 2_666
W1 O15 W2 92.5(10) 2_666 2_666
P1 O15 W6 121.5(16) . .
O16 O15 W6 128.9(19) . .
O22 O15 W6 129.3(18) 2_666 .
O17 O15 W6 67.5(13) . .
W1 O15 W6 91.1(10) 2_666 .
W2 O15 W6 90.9(10) 2_666 .
P1 O16 O15 56.3(14) . .
P1 O16 O22 55.6(14) . .
O15 O16 O22 93(2) . .
P1 O16 O17 54.3(14) . 2_666
O15 O16 O17 89(2) . 2_666
O22 O16 O17 90(2) . 2_666
P1 O16 W3 125.1(17) . .
O15 O16 W3 134.3(19) . .
O22 O16 W3 69.5(14) . .
O17 O16 W3 130.9(18) 2_666 .
P1 O16 W1 125.7(16) . 2_666
O15 O16 W1 69.4(14) . 2_666
O22 O16 W1 134.0(19) . 2_666
O17 O16 W1 130.0(18) 2_666 2_666
W3 O16 W1 92.0(10) . 2_666
P1 O17 O22 54.4(14) . .
P1 O17 O16 52.8(13) . 2_666
O22 O17 O16 88.5(19) . 2_666
P1 O17 O15 53.3(14) . .
O22 O17 O15 88(2) . .
O16 O17 O15 87.7(19) 2_666 .
P1 O17 W4 125.2(16) . .
O22 O17 W4 70.8(14) . .
O16 O17 W4 131.6(18) 2_666 .
O15 O17 W4 132.8(18) . .
P1 O17 W6 123.5(16) . .
O22 O17 W6 131.8(18) . .
O16 O17 W6 131.1(18) 2_666 .
O15 O17 W6 70.2(14) . .
W4 O17 W6 92.3(10) . .
P1 O17 W5 123.0(16) . .
O22 O17 W5 132.5(18) . .
O16 O17 W5 70.2(14) 2_666 .
O15 O17 W5 130.5(18) . .
W4 O17 W5 91.9(10) . .
W6 O17 W5 91.5(10) . .
P1 O22 O16 55.1(14) . .
P1 O22 O15 55.1(14) . 2_666
O16 O22 O15 93(2) . 2_666
P1 O22 O17 55.4(14) . .
O16 O22 O17 90(2) . .
O15 O22 O17 90(2) 2_666 .
P1 O22 W3 125.0(17) . .
O16 O22 W3 69.9(14) . .
O15 O22 W3 134.0(19) 2_666 .
O17 O22 W3 130.7(18) . .
P1 O22 W2 123.9(16) . .
O16 O22 W2 133.3(19) . .
O15 O22 W2 68.8(14) 2_666 .
O17 O22 W2 130.7(18) . .
W3 O22 W2 92.1(10) . .
P1 O22 W4 123.2(16) . .
O16 O22 W4 130.5(18) . .
O15 O22 W4 128.4(18) 2_666 .
O17 O22 W4 67.8(14) . .
W3 O22 W4 91.8(10) . .
W2 O22 W4 91.3(10) . .
W3 O18 W4 141.3(15) . .
W3 O19 W1 141.7(15) . 2_666
W4 O21 W5 138.3(16) . .
N1 Cu1 N4 132.7(10) . .
N1 Cu1 N3 106.9(11) . .
N4 Cu1 N3 120.0(9) . .
N5 Cu2 N2 118.0(11) . .
N5 Cu2 O1W 118.5(10) . .
N2 Cu2 O1W 116.3(10) . .
N5 Cu2 O2W 96.7(11) . .
N2 Cu2 O2W 104.3(11) . .
O1W Cu2 O2W 96.1(9) . .
N6 Cu3 N6 180.000(2) . 2_675
C2 C1 N1 123(3) . .
C1 C2 N2 120(3) . .
N2 C3 C4 121(3) . .
N1 C4 C3 121(3) . .
C6 C5 N3 122(3) 2_767 .
C5 C6 N3 123(3) 2_767 .
N4 C7 C8 120(3) . 2_667
N4 C8 C7 122(3) . 2_667
N5 C9 C10 122(4) . .
N6 C10 C9 123(4) . .
N6 C11 C12 117(4) . .
C11 C12 N5 124(4) . .
C4 N1 C1 115(3) . .
C4 N1 Cu1 119(2) . .
C1 N1 Cu1 126(2) . .
C3 N2 C2 119(3) . .
C3 N2 Cu2 122(2) . .
C2 N2 Cu2 116(2) . .
C6 N3 C5 115(3) . .
C6 N3 Cu1 124(2) . .
C5 N3 Cu1 121(2) . .
C8 N4 C7 118(2) . .
C8 N4 Cu1 122(2) . .
C7 N4 Cu1 119.5(19) . .
C9 N5 C12 115(3) . .
C9 N5 Cu2 125(3) . .
C12 N5 Cu2 118(3) . .
C10 N6 C11 119(3) . .
C10 N6 Cu3 121(3) . .
C11 N6 Cu3 119(3) . .

loop_
_geom_bond_atom_site_label_1
_geom_bond_atom_site_label_2
_geom_bond_distance
_geom_bond_site_symmetry_2
P1 O16 1.50(3) 2_666
P1 O16 1.50(3) .
P1 O22 1.51(3) 2_666
P1 O22 1.51(3) .
P1 O15 1.52(3) .
P1 O15 1.52(3) 2_666
P1 O17 1.53(3) .
P1 O17 1.53(3) 2_666
W1 O6 1.70(2) .
W1 O13 1.88(3) 2_666
W1 O2 1.89(3) .
W1 O19 1.90(3) 2_666
W1 O7 1.93(3) .
W1 O15 2.46(3) 2_666
W1 O16 2.47(3) 2_666
W2 O5 1.66(2) .
W2 O11 1.88(3) 2_666
W2 O2 1.90(3) .
W2 O3 1.90(3) .
W2 O1 1.92(3) .
W2 O15 2.47(3) 2_666
W2 O22 2.49(3) .
W3 O4 1.73(2) .
W3 O19 1.87(3) .
W3 O18 1.87(3) .
W3 O1 1.88(3) .
W3 O9 1.89(3) 2_666
W3 O22 2.46(3) .
W3 O16 2.47(3) .
W4 O20 1.70(2) .
W4 O14 1.87(3) .
W4 O3 1.88(2) .
W4 O21 1.88(3) .
W4 O18 1.90(3) .
W4 O17 2.45(3) .
W4 O22 2.50(3) .
W5 O8 1.68(2) .
W5 O9 1.89(3) .
W5 O7 1.90(3) .
W5 O10 1.91(3) .
W5 O21 1.92(3) .
W5 O17 2.49(3) .
W6 O12 1.67(2) .
W6 O13 1.89(3) .
W6 O11 1.90(3) .
W6 O14 1.92(3) .
W6 O10 1.93(3) .
W6 O17 2.48(3) .
W6 O15 2.53(3) .
O1W Cu2 2.09(2) .
O2W Cu2 2.21(3) .
O9 W3 1.89(3) 2_666
O11 W2 1.88(3) 2_666
O13 W1 1.88(3) 2_666
O15 O16 1.69(4) .
O15 O22 1.74(4) 2_666
O15 O17 1.81(4) .
O15 W1 2.46(3) 2_666
O15 W2 2.47(3) 2_666
O16 O22 1.71(4) .
O16 O17 1.80(4) 2_666
O16 W1 2.47(3) 2_666
O17 O22 1.75(4) .
O17 O16 1.80(4) 2_666
O22 O15 1.74(4) 2_666
O19 W1 1.90(3) 2_666
Cu1 N1 1.95(3) .
Cu1 N4 1.97(2) .
Cu1 N3 1.98(2) .
Cu2 N5 1.98(3) .
Cu2 N2 2.00(3) .
Cu3 N6 1.87(3) .
Cu3 N6 1.87(3) 2_675
C1 C2 1.37(5) .
C1 N1 1.37(4) .
C2 N2 1.37(5) .
C3 N2 1.25(4) .
C3 C4 1.46(5) .
C4 N1 1.33(5) .
C5 C6 1.36(4) 2_767
C5 N3 1.41(4) .
C6 C5 1.36(4) 2_767
C6 N3 1.37(4) .
C7 N4 1.34(4) .
C7 C8 1.38(4) 2_667
C8 N4 1.31(4) .
C8 C7 1.38(4) 2_667
C9 N5 1.31(5) .
C9 C10 1.42(6) .
C10 N6 1.31(5) .
C11 N6 1.37(5) .
C11 C12 1.39(6) .
C12 N5 1.42(5) .
